data_7103366
loop_
_publ_author_name
'Braunschweig, Holger'
'Kupfer, Thomas'

_publ_section_title
;
 Direct functionalization at the boron center of antiaromatic
 chloroborole.
;
_journal_issue 37
_journal_name_full 'Chemical communications (Cambridge, England)'
_journal_page_first 4487
_journal_page_last 4489
_journal_paper_doi 10.1039/b808483a
_journal_year 2008
_chemical_formula_moiety 'C34 H27 B Cl N'
_chemical_formula_sum 'C34 H27 B Cl N'
_chemical_formula_weight 495.83
_chemical_name_common
;
?
;
_chemical_name_systematic
;
?
;
_space_group_IT_number 2
_symmetry_cell_setting triclinic
_symmetry_space_group_name_Hall '-P 1'
_symmetry_space_group_name_H-M 'P -1'
_atom_sites_solution_hydrogens geom
_atom_sites_solution_primary direct
_atom_sites_solution_secondary difmap
_audit_creation_method SHELXL-97
_cell_angle_alpha 75.426(4)
_cell_angle_beta 83.792(4)
_cell_angle_gamma 65.424(3)
_cell_formula_units_Z 2
_cell_length_a 10.1102(7)
_cell_length_b 10.2560(8)
_cell_length_c 14.1830(10)
_cell_measurement_reflns_used 9906
_cell_measurement_temperature 99(2)
_cell_measurement_theta_max 26.01
_cell_measurement_theta_min 1.80
_cell_volume 1294.37(16)
_computing_cell_refinement 'Saint+ ver. 7.12A (Bruker AXS)'
_computing_data_collection 'APEX2 ver. 1.0-27 (Bruker AXS)'
_computing_data_reduction 'Saint+ ver. 7.12A (Bruker AXS)'
_computing_molecular_graphics 'XP ver. 5.1 (Bruker AXS, 1998)'
_computing_publication_material 'SHELXL-97 (Sheldrick, 1997)'
_computing_structure_refinement 'SHELXL-97 (Sheldrick, 1997)'
_computing_structure_solution 'SHELXS-97 (Sheldrick, 1990)'
_diffrn_ambient_temperature 99(2)
_diffrn_measured_fraction_theta_full 0.999
_diffrn_measured_fraction_theta_max 0.997
_diffrn_measurement_device_type 'CCD area detector'
_diffrn_measurement_method 'phi and omega scans'
_diffrn_radiation_monochromator 'multi-layer mirror'
_diffrn_radiation_source 'rotating anode'
_diffrn_radiation_type MoK\a
_diffrn_radiation_wavelength 0.71073
_diffrn_reflns_av_R_equivalents 0.0655
_diffrn_reflns_av_sigmaI/netI 0.0433
_diffrn_reflns_limit_h_max 12
_diffrn_reflns_limit_h_min -12
_diffrn_reflns_limit_k_max 12
_diffrn_reflns_limit_k_min -12
_diffrn_reflns_limit_l_max 17
_diffrn_reflns_limit_l_min -17
_diffrn_reflns_number 31971
_diffrn_reflns_theta_full 26.00
_diffrn_reflns_theta_max 26.07
_diffrn_reflns_theta_min 1.48
_exptl_absorpt_coefficient_mu 0.172
_exptl_absorpt_correction_T_max 0.9969
_exptl_absorpt_correction_T_min 0.9367
_exptl_absorpt_correction_type multi-scan
_exptl_absorpt_process_details 'Sadabs 2004/1 (Brucker Nonius 2004)'
_exptl_crystal_colour yellow
_exptl_crystal_density_diffrn 1.272
_exptl_crystal_density_method 'not measured'
_exptl_crystal_description plate
_exptl_crystal_F_000 520
_exptl_crystal_size_max 0.26
_exptl_crystal_size_mid 0.09
_exptl_crystal_size_min 0.03
_refine_diff_density_max 0.468
_refine_diff_density_min -0.305
_refine_diff_density_rms 0.052
_refine_ls_extinction_method none
_refine_ls_goodness_of_fit_ref 1.031
_refine_ls_hydrogen_treatment constr
_refine_ls_matrix_type full
_refine_ls_number_parameters 335
_refine_ls_number_reflns 5117
_refine_ls_number_restraints 0
_refine_ls_restrained_S_all 1.031
_refine_ls_R_factor_all 0.0576
_refine_ls_R_factor_gt 0.0408
_refine_ls_shift/su_max 0.000
_refine_ls_shift/su_mean 0.000
_refine_ls_structure_factor_coef Fsqd
_refine_ls_weighting_details 'calc w=1/[\s^2^(Fo^2^)+(0.0426P)^2^+0.8609P] where P=(Fo^2^+2Fc^2^)/3'
_refine_ls_weighting_scheme calc
_refine_ls_wR_factor_gt 0.0979
_refine_ls_wR_factor_ref 0.1088
_reflns_number_gt 4112
_reflns_number_total 5117
_reflns_threshold_expression >2sigma(I)
_cod_data_source_file b808483a.txt
_cod_data_source_block Cu068
_cod_depositor_comments
;
The following automatic conversions were performed:
'_symmetry_cell_setting' value 'Triclinic' changed to 'triclinic'
according to '/home/saulius/struct/CIF-dictionaries/cif_core.dic'
dictionary named 'cif_core.dic' version 2.4.1 from 2010-06-29.

Automatic conversion script
Id: cif_fix_enum 1527 2010-12-29 10:47:43Z saulius 
;
_cod_original_sg_symbol_Hall '-P 1 '
_cod_original_sg_symbol_H-M P-1
_cod_database_code 7103366

loop_
_symmetry_equiv_pos_as_xyz
'x, y, z'
'-x, -y, -z'

loop_
_atom_site_label
_atom_site_type_symbol
_atom_site_fract_x
_atom_site_fract_y
_atom_site_fract_z
_atom_site_U_iso_or_equiv
_atom_site_adp_type
_atom_site_occupancy
_atom_site_symmetry_multiplicity
_atom_site_calc_flag
_atom_site_refinement_flags
_atom_site_disorder_assembly
_atom_site_disorder_group
Cl1 Cl 0.89996(5) 0.38405(5) 0.44720(3) 0.02080(12) Uani 1 1 d . . .
N1 N 1.14791(16) 0.39208(15) 0.33540(10) 0.0180(3) Uani 1 1 d . . .
B1 B 0.9883(2) 0.4009(2) 0.32401(14) 0.0184(4) Uani 1 1 d . . .
C2 C 0.99927(19) 0.27832(19) 0.26801(12) 0.0178(4) Uani 1 1 d . . .
C3 C 0.91386(19) 0.34941(19) 0.18791(12) 0.0172(4) Uani 1 1 d . . .
C4 C 0.84173(19) 0.51364(19) 0.17947(12) 0.0181(4) Uani 1 1 d . . .
C5 C 0.8835(2) 0.55084(19) 0.25325(12) 0.0183(4) Uani 1 1 d . . .
C11 C 1.2218(2) 0.4143(2) 0.25177(13) 0.0257(4) Uani 1 1 d . . .
H11A H 1.1782 0.4303 0.1915 0.031 Uiso 1 1 calc R . .
C12 C 1.3569(2) 0.4143(2) 0.25121(14) 0.0281(4) Uani 1 1 d . . .
H12A H 1.4052 0.4310 0.1910 0.034 Uiso 1 1 calc R . .
C13 C 1.4247(2) 0.39003(19) 0.33868(13) 0.0214(4) Uani 1 1 d . . .
C14 C 1.3497(2) 0.3620(2) 0.42332(13) 0.0233(4) Uani 1 1 d . . .
H14A H 1.3928 0.3412 0.4846 0.028 Uiso 1 1 calc R . .
C15 C 1.2130(2) 0.3638(2) 0.42003(13) 0.0212(4) Uani 1 1 d . . .
H15A H 1.1637 0.3446 0.4793 0.025 Uiso 1 1 calc R . .
C16 C 1.5701(2) 0.3956(2) 0.33995(15) 0.0282(4) Uani 1 1 d . . .
H16A H 1.5975 0.3800 0.4074 0.042 Uiso 1 1 calc R . .
H16B H 1.5651 0.4921 0.3028 0.042 Uiso 1 1 calc R . .
H16C H 1.6430 0.3183 0.3104 0.042 Uiso 1 1 calc R . .
C21 C 1.09482(19) 0.11995(19) 0.29689(13) 0.0184(4) Uani 1 1 d . . .
C22 C 1.1202(2) 0.0504(2) 0.39546(13) 0.0237(4) Uani 1 1 d . . .
H22A H 1.0760 0.1062 0.4432 0.028 Uiso 1 1 calc R . .
C23 C 1.2082(2) -0.0982(2) 0.42528(14) 0.0265(4) Uani 1 1 d . . .
H23A H 1.2222 -0.1431 0.4928 0.032 Uiso 1 1 calc R . .
C24 C 1.2760(2) -0.1815(2) 0.35719(15) 0.0278(4) Uani 1 1 d . . .
H24A H 1.3356 -0.2835 0.3777 0.033 Uiso 1 1 calc R . .
C25 C 1.2560(2) -0.1147(2) 0.25916(14) 0.0289(5) Uani 1 1 d . . .
H25A H 1.3032 -0.1709 0.2120 0.035 Uiso 1 1 calc R . .
C26 C 1.1673(2) 0.0339(2) 0.22915(14) 0.0242(4) Uani 1 1 d . . .
H26A H 1.1554 0.0784 0.1615 0.029 Uiso 1 1 calc R . .
C31 C 0.88635(19) 0.27854(19) 0.11677(12) 0.0180(4) Uani 1 1 d . . .
C32 C 0.8452(2) 0.16059(19) 0.15210(13) 0.0208(4) Uani 1 1 d . . .
H32A H 0.8317 0.1303 0.2201 0.025 Uiso 1 1 calc R . .
C33 C 0.8239(2) 0.0872(2) 0.08923(15) 0.0260(4) Uani 1 1 d . . .
H33A H 0.7970 0.0066 0.1143 0.031 Uiso 1 1 calc R . .
C34 C 0.8419(2) 0.1316(2) -0.00993(15) 0.0286(4) Uani 1 1 d . . .
H34A H 0.8278 0.0811 -0.0530 0.034 Uiso 1 1 calc R . .
C35 C 0.8806(2) 0.2496(2) -0.04661(14) 0.0257(4) Uani 1 1 d . . .
H35A H 0.8923 0.2803 -0.1148 0.031 Uiso 1 1 calc R . .
C36 C 0.9024(2) 0.3233(2) 0.01661(13) 0.0216(4) Uani 1 1 d . . .
H36A H 0.9284 0.4045 -0.0088 0.026 Uiso 1 1 calc R . .
C41 C 0.73537(19) 0.61453(19) 0.10213(12) 0.0177(4) Uani 1 1 d . . .
C42 C 0.6255(2) 0.58120(19) 0.07647(13) 0.0204(4) Uani 1 1 d . . .
H42A H 0.6183 0.4916 0.1097 0.024 Uiso 1 1 calc R . .
C43 C 0.5273(2) 0.6756(2) 0.00388(14) 0.0250(4) Uani 1 1 d . . .
H43A H 0.4530 0.6510 -0.0121 0.030 Uiso 1 1 calc R . .
C44 C 0.5369(2) 0.8069(2) -0.04587(14) 0.0284(4) Uani 1 1 d . . .
H44A H 0.4708 0.8712 -0.0969 0.034 Uiso 1 1 calc R . .
C45 C 0.6432(2) 0.8428(2) -0.02043(14) 0.0266(4) Uani 1 1 d . . .
H45A H 0.6488 0.9334 -0.0532 0.032 Uiso 1 1 calc R . .
C46 C 0.7417(2) 0.7485(2) 0.05228(13) 0.0217(4) Uani 1 1 d . . .
H46A H 0.8145 0.7747 0.0687 0.026 Uiso 1 1 calc R . .
C51 C 0.8181(2) 0.69549(19) 0.28032(12) 0.0198(4) Uani 1 1 d . . .
C52 C 0.6684(2) 0.7771(2) 0.28085(14) 0.0241(4) Uani 1 1 d . . .
H52A H 0.6062 0.7445 0.2568 0.029 Uiso 1 1 calc R . .
C53 C 0.6077(2) 0.9047(2) 0.31562(14) 0.0280(4) Uani 1 1 d . . .
H53A H 0.5052 0.9585 0.3152 0.034 Uiso 1 1 calc R . .
C54 C 0.6977(2) 0.9536(2) 0.35106(14) 0.0289(5) Uani 1 1 d . . .
H54A H 0.6566 1.0402 0.3758 0.035 Uiso 1 1 calc R . .
C55 C 0.8463(2) 0.8761(2) 0.35026(13) 0.0258(4) Uani 1 1 d . . .
H55A H 0.9078 0.9106 0.3733 0.031 Uiso 1 1 calc R . .
C56 C 0.9069(2) 0.7478(2) 0.31587(13) 0.0221(4) Uani 1 1 d . . .
H56A H 1.0095 0.6947 0.3164 0.026 Uiso 1 1 calc R . .

loop_
_atom_site_aniso_label
_atom_site_aniso_U_11
_atom_site_aniso_U_22
_atom_site_aniso_U_33
_atom_site_aniso_U_23
_atom_site_aniso_U_13
_atom_site_aniso_U_12
Cl1 0.0258(2) 0.0223(2) 0.0196(2) -0.00703(17) 0.00298(17) -0.01422(19)
N1 0.0240(8) 0.0152(7) 0.0185(7) -0.0055(6) 0.0003(6) -0.0108(7)
B1 0.0254(11) 0.0186(10) 0.0156(9) -0.0049(8) 0.0020(8) -0.0132(9)
C2 0.0232(9) 0.0175(9) 0.0182(8) -0.0054(7) 0.0022(7) -0.0132(8)
C3 0.0207(9) 0.0159(9) 0.0196(9) -0.0062(7) 0.0018(7) -0.0110(8)
C4 0.0207(9) 0.0170(9) 0.0208(9) -0.0052(7) 0.0018(7) -0.0117(8)
C5 0.0230(9) 0.0170(9) 0.0199(9) -0.0050(7) 0.0017(7) -0.0129(8)
C11 0.0308(11) 0.0343(11) 0.0186(9) -0.0066(8) 0.0000(8) -0.0191(9)
C12 0.0298(11) 0.0382(12) 0.0227(10) -0.0076(8) 0.0054(8) -0.0208(10)
C13 0.0233(10) 0.0146(9) 0.0279(10) -0.0055(7) -0.0017(8) -0.0082(8)
C14 0.0265(10) 0.0245(10) 0.0220(9) -0.0053(8) -0.0047(8) -0.0123(9)
C15 0.0278(10) 0.0198(9) 0.0188(9) -0.0054(7) -0.0006(8) -0.0116(8)
C16 0.0239(10) 0.0290(11) 0.0337(11) -0.0057(9) -0.0010(9) -0.0131(9)
C21 0.0211(9) 0.0172(9) 0.0224(9) -0.0047(7) -0.0015(7) -0.0127(8)
C22 0.0321(11) 0.0197(9) 0.0227(9) -0.0065(7) 0.0003(8) -0.0131(9)
C23 0.0339(11) 0.0209(10) 0.0236(10) -0.0002(8) -0.0036(8) -0.0118(9)
C24 0.0295(11) 0.0159(9) 0.0363(11) -0.0044(8) -0.0061(9) -0.0071(8)
C25 0.0299(11) 0.0252(10) 0.0303(11) -0.0126(9) -0.0025(9) -0.0056(9)
C26 0.0262(10) 0.0242(10) 0.0217(9) -0.0060(8) -0.0019(8) -0.0090(9)
C31 0.0191(9) 0.0146(8) 0.0214(9) -0.0071(7) -0.0016(7) -0.0058(7)
C32 0.0238(10) 0.0166(9) 0.0236(9) -0.0063(7) -0.0015(8) -0.0085(8)
C33 0.0261(10) 0.0168(9) 0.0384(11) -0.0103(8) -0.0055(9) -0.0084(8)
C34 0.0287(11) 0.0245(10) 0.0361(11) -0.0181(9) -0.0078(9) -0.0058(9)
C35 0.0268(10) 0.0266(10) 0.0203(9) -0.0097(8) -0.0027(8) -0.0044(9)
C36 0.0221(10) 0.0186(9) 0.0240(9) -0.0067(7) -0.0005(8) -0.0071(8)
C41 0.0203(9) 0.0158(8) 0.0187(9) -0.0072(7) 0.0019(7) -0.0076(7)
C42 0.0248(10) 0.0165(9) 0.0232(9) -0.0077(7) 0.0001(8) -0.0097(8)
C43 0.0233(10) 0.0244(10) 0.0298(10) -0.0104(8) -0.0049(8) -0.0085(8)
C44 0.0274(11) 0.0257(10) 0.0258(10) -0.0025(8) -0.0056(8) -0.0054(9)
C45 0.0268(11) 0.0183(9) 0.0304(10) -0.0013(8) 0.0030(8) -0.0082(8)
C46 0.0224(10) 0.0181(9) 0.0268(10) -0.0072(8) 0.0021(8) -0.0097(8)
C51 0.0301(10) 0.0172(9) 0.0173(8) -0.0042(7) 0.0013(7) -0.0149(8)
C52 0.0299(11) 0.0212(9) 0.0278(10) -0.0091(8) 0.0029(8) -0.0154(9)
C53 0.0319(11) 0.0210(10) 0.0317(10) -0.0080(8) 0.0047(9) -0.0114(9)
C54 0.0506(13) 0.0171(9) 0.0244(10) -0.0083(8) 0.0041(9) -0.0179(10)
C55 0.0457(13) 0.0193(9) 0.0204(9) -0.0031(7) -0.0055(9) -0.0204(9)
C56 0.0319(11) 0.0183(9) 0.0200(9) -0.0020(7) -0.0042(8) -0.0146(8)

loop_
_atom_type_symbol
_atom_type_description
_atom_type_scat_dispersion_real
_atom_type_scat_dispersion_imag
_atom_type_scat_source
C C 0.0033 0.0016 'International Tables Vol C Tables 4.2.6.8 and 6.1.1.4'
H H 0.0000 0.0000 'International Tables Vol C Tables 4.2.6.8 and 6.1.1.4'
B B 0.0013 0.0007 'International Tables Vol C Tables 4.2.6.8 and 6.1.1.4'
N N 0.0061 0.0033 'International Tables Vol C Tables 4.2.6.8 and 6.1.1.4'
Cl Cl 0.1484 0.1585 'International Tables Vol C Tables 4.2.6.8 and 6.1.1.4'

loop_
_geom_angle_atom_site_label_1
_geom_angle_atom_site_label_2
_geom_angle_atom_site_label_3
_geom_angle
_geom_angle_site_symmetry_1
_geom_angle_site_symmetry_3
_geom_angle_publ_flag
C15 N1 C11 118.27(16) . . ?
C15 N1 B1 125.45(14) . . ?
C11 N1 B1 116.28(14) . . ?
N1 B1 C2 109.30(14) . . ?
N1 B1 C5 113.94(14) . . ?
C2 B1 C5 102.03(14) . . ?
N1 B1 Cl1 109.09(12) . . ?
C2 B1 Cl1 114.06(12) . . ?
C5 B1 Cl1 108.39(13) . . ?
C3 C2 C21 127.66(15) . . ?
C3 C2 B1 107.29(15) . . ?
C21 C2 B1 124.90(15) . . ?
C2 C3 C31 125.86(16) . . ?
C2 C3 C4 111.94(14) . . ?
C31 C3 C4 122.16(15) . . ?
C5 C4 C41 126.65(16) . . ?
C5 C4 C3 110.93(16) . . ?
C41 C4 C3 122.36(14) . . ?
C4 C5 C51 127.00(17) . . ?
C4 C5 B1 107.71(15) . . ?
C51 C5 B1 123.59(15) . . ?
N1 C11 C12 122.13(17) . . ?
N1 C11 H11A 118.9 . . ?
C12 C11 H11A 118.9 . . ?
C11 C12 C13 120.44(17) . . ?
C11 C12 H12A 119.8 . . ?
C13 C12 H12A 119.8 . . ?
C14 C13 C12 116.44(17) . . ?
C14 C13 C16 122.05(17) . . ?
C12 C13 C16 121.51(17) . . ?
C15 C14 C13 120.88(17) . . ?
C15 C14 H14A 119.6 . . ?
C13 C14 H14A 119.6 . . ?
N1 C15 C14 121.75(16) . . ?
N1 C15 H15A 119.1 . . ?
C14 C15 H15A 119.1 . . ?
C13 C16 H16A 109.5 . . ?
C13 C16 H16B 109.5 . . ?
H16A C16 H16B 109.5 . . ?
C13 C16 H16C 109.5 . . ?
H16A C16 H16C 109.5 . . ?
H16B C16 H16C 109.5 . . ?
C22 C21 C26 116.99(17) . . ?
C22 C21 C2 119.96(15) . . ?
C26 C21 C2 123.01(16) . . ?
C23 C22 C21 121.57(17) . . ?
C23 C22 H22A 119.2 . . ?
C21 C22 H22A 119.2 . . ?
C24 C23 C22 120.36(18) . . ?
C24 C23 H23A 119.8 . . ?
C22 C23 H23A 119.8 . . ?
C25 C24 C23 119.34(18) . . ?
C25 C24 H24A 120.3 . . ?
C23 C24 H24A 120.3 . . ?
C24 C25 C26 120.38(18) . . ?
C24 C25 H25A 119.8 . . ?
C26 C25 H25A 119.8 . . ?
C25 C26 C21 121.31(18) . . ?
C25 C26 H26A 119.3 . . ?
C21 C26 H26A 119.3 . . ?
C36 C31 C32 118.59(16) . . ?
C36 C31 C3 122.70(15) . . ?
C32 C31 C3 118.70(15) . . ?
C33 C32 C31 120.94(17) . . ?
C33 C32 H32A 119.5 . . ?
C31 C32 H32A 119.5 . . ?
C34 C33 C32 119.88(18) . . ?
C34 C33 H33A 120.1 . . ?
C32 C33 H33A 120.1 . . ?
C33 C34 C35 120.13(17) . . ?
C33 C34 H34A 119.9 . . ?
C35 C34 H34A 119.9 . . ?
C34 C35 C36 120.04(18) . . ?
C34 C35 H35A 120.0 . . ?
C36 C35 H35A 120.0 . . ?
C31 C36 C35 120.41(17) . . ?
C31 C36 H36A 119.8 . . ?
C35 C36 H36A 119.8 . . ?
C42 C41 C46 117.68(17) . . ?
C42 C41 C4 121.80(15) . . ?
C46 C41 C4 120.52(16) . . ?
C43 C42 C41 121.39(17) . . ?
C43 C42 H42A 119.3 . . ?
C41 C42 H42A 119.3 . . ?
C42 C43 C44 120.04(18) . . ?
C42 C43 H43A 120.0 . . ?
C44 C43 H43A 120.0 . . ?
C45 C44 C43 119.38(18) . . ?
C45 C44 H44A 120.3 . . ?
C43 C44 H44A 120.3 . . ?
C44 C45 C46 120.65(18) . . ?
C44 C45 H45A 119.7 . . ?
C46 C45 H45A 119.7 . . ?
C45 C46 C41 120.84(17) . . ?
C45 C46 H46A 119.6 . . ?
C41 C46 H46A 119.6 . . ?
C52 C51 C56 117.52(16) . . ?
C52 C51 C5 122.21(16) . . ?
C56 C51 C5 119.99(17) . . ?
C53 C52 C51 121.69(18) . . ?
C53 C52 H52A 119.2 . . ?
C51 C52 H52A 119.2 . . ?
C52 C53 C54 119.72(19) . . ?
C52 C53 H53A 120.1 . . ?
C54 C53 H53A 120.1 . . ?
C55 C54 C53 119.85(17) . . ?
C55 C54 H54A 120.1 . . ?
C53 C54 H54A 120.1 . . ?
C54 C55 C56 120.33(18) . . ?
C54 C55 H55A 119.8 . . ?
C56 C55 H55A 119.8 . . ?
C55 C56 C51 120.88(18) . . ?
C55 C56 H56A 119.6 . . ?
C51 C56 H56A 119.6 . . ?

loop_
_geom_bond_atom_site_label_1
_geom_bond_atom_site_label_2
_geom_bond_distance
_geom_bond_site_symmetry_2
_geom_bond_publ_flag
Cl1 B1 1.8757(19) . ?
N1 C15 1.340(2) . ?
N1 C11 1.353(2) . ?
N1 B1 1.602(3) . ?
B1 C2 1.610(2) . ?
B1 C5 1.610(3) . ?
C2 C3 1.356(3) . ?
C2 C21 1.478(2) . ?
C3 C31 1.490(2) . ?
C3 C4 1.510(2) . ?
C4 C5 1.360(2) . ?
C4 C41 1.479(3) . ?
C5 C51 1.484(2) . ?
C11 C12 1.366(3) . ?
C11 H11A 0.9500 . ?
C12 C13 1.399(3) . ?
C12 H12A 0.9500 . ?
C13 C14 1.382(3) . ?
C13 C16 1.498(3) . ?
C14 C15 1.380(3) . ?
C14 H14A 0.9500 . ?
C15 H15A 0.9500 . ?
C16 H16A 0.9800 . ?
C16 H16B 0.9800 . ?
C16 H16C 0.9800 . ?
C21 C22 1.397(3) . ?
C21 C26 1.405(2) . ?
C22 C23 1.386(3) . ?
C22 H22A 0.9500 . ?
C23 C24 1.385(3) . ?
C23 H23A 0.9500 . ?
C24 C25 1.382(3) . ?
C24 H24A 0.9500 . ?
C25 C26 1.389(3) . ?
C25 H25A 0.9500 . ?
C26 H26A 0.9500 . ?
C31 C36 1.393(2) . ?
C31 C32 1.398(2) . ?
C32 C33 1.386(2) . ?
C32 H32A 0.9500 . ?
C33 C34 1.382(3) . ?
C33 H33A 0.9500 . ?
C34 C35 1.386(3) . ?
C34 H34A 0.9500 . ?
C35 C36 1.395(2) . ?
C35 H35A 0.9500 . ?
C36 H36A 0.9500 . ?
C41 C42 1.396(2) . ?
C41 C46 1.402(2) . ?
C42 C43 1.380(3) . ?
C42 H42A 0.9500 . ?
C43 C44 1.391(3) . ?
C43 H43A 0.9500 . ?
C44 C45 1.379(3) . ?
C44 H44A 0.9500 . ?
C45 C46 1.382(3) . ?
C45 H45A 0.9500 . ?
C46 H46A 0.9500 . ?
C51 C52 1.393(3) . ?
C51 C56 1.407(2) . ?
C52 C53 1.387(3) . ?
C52 H52A 0.9500 . ?
C53 C54 1.391(3) . ?
C53 H53A 0.9500 . ?
C54 C55 1.378(3) . ?
C54 H54A 0.9500 . ?
C55 C56 1.391(3) . ?
C55 H55A 0.9500 . ?
C56 H56A 0.9500 . ?

loop_
_geom_torsion_atom_site_label_1
_geom_torsion_atom_site_label_2
_geom_torsion_atom_site_label_3
_geom_torsion_atom_site_label_4
_geom_torsion
_geom_torsion_site_symmetry_1
_geom_torsion_site_symmetry_2
_geom_torsion_site_symmetry_3
_geom_torsion_site_symmetry_4
_geom_torsion_publ_flag
C15 N1 B1 C2 -119.80(17) . . . . ?
C11 N1 B1 C2 59.71(19) . . . . ?
C15 N1 B1 C5 126.80(17) . . . . ?
C11 N1 B1 C5 -53.7(2) . . . . ?
C15 N1 B1 Cl1 5.5(2) . . . . ?
C11 N1 B1 Cl1 -174.95(13) . . . . ?
N1 B1 C2 C3 -122.97(15) . . . . ?
C5 B1 C2 C3 -2.02(18) . . . . ?
Cl1 B1 C2 C3 114.62(15) . . . . ?
N1 B1 C2 C21 52.9(2) . . . . ?
C5 B1 C2 C21 173.81(15) . . . . ?
Cl1 B1 C2 C21 -69.5(2) . . . . ?
C21 C2 C3 C31 7.0(3) . . . . ?
B1 C2 C3 C31 -177.29(16) . . . . ?
C21 C2 C3 C4 -175.26(16) . . . . ?
B1 C2 C3 C4 0.42(19) . . . . ?
C2 C3 C4 C5 1.7(2) . . . . ?
C31 C3 C4 C5 179.54(15) . . . . ?
C2 C3 C4 C41 -175.72(15) . . . . ?
C31 C3 C4 C41 2.1(2) . . . . ?
C41 C4 C5 C51 8.9(3) . . . . ?
C3 C4 C5 C51 -168.42(16) . . . . ?
C41 C4 C5 B1 174.32(16) . . . . ?
C3 C4 C5 B1 -2.99(19) . . . . ?
N1 B1 C5 C4 120.73(15) . . . . ?
C2 B1 C5 C4 3.06(18) . . . . ?
Cl1 B1 C5 C4 -117.62(14) . . . . ?
N1 B1 C5 C51 -73.2(2) . . . . ?
C2 B1 C5 C51 169.09(15) . . . . ?
Cl1 B1 C5 C51 48.4(2) . . . . ?
C15 N1 C11 C12 -2.6(3) . . . . ?
B1 N1 C11 C12 177.88(18) . . . . ?
N1 C11 C12 C13 0.4(3) . . . . ?
C11 C12 C13 C14 2.0(3) . . . . ?
C11 C12 C13 C16 -177.48(18) . . . . ?
C12 C13 C14 C15 -2.3(3) . . . . ?
C16 C13 C14 C15 177.15(17) . . . . ?
C11 N1 C15 C14 2.2(3) . . . . ?
B1 N1 C15 C14 -178.27(16) . . . . ?
C13 C14 C15 N1 0.2(3) . . . . ?
C3 C2 C21 C22 -149.42(18) . . . . ?
B1 C2 C21 C22 35.6(2) . . . . ?
C3 C2 C21 C26 32.7(3) . . . . ?
B1 C2 C21 C26 -142.27(18) . . . . ?
C26 C21 C22 C23 -2.5(3) . . . . ?
C2 C21 C22 C23 179.50(17) . . . . ?
C21 C22 C23 C24 1.2(3) . . . . ?
C22 C23 C24 C25 0.6(3) . . . . ?
C23 C24 C25 C26 -0.8(3) . . . . ?
C24 C25 C26 C21 -0.6(3) . . . . ?
C22 C21 C26 C25 2.2(3) . . . . ?
C2 C21 C26 C25 -179.85(17) . . . . ?
C2 C3 C31 C36 -129.3(2) . . . . ?
C4 C3 C31 C36 53.2(2) . . . . ?
C2 C3 C31 C32 49.5(3) . . . . ?
C4 C3 C31 C32 -127.97(18) . . . . ?
C36 C31 C32 C33 1.4(3) . . . . ?
C3 C31 C32 C33 -177.45(17) . . . . ?
C31 C32 C33 C34 -0.7(3) . . . . ?
C32 C33 C34 C35 -0.3(3) . . . . ?
C33 C34 C35 C36 0.4(3) . . . . ?
C32 C31 C36 C35 -1.3(3) . . . . ?
C3 C31 C36 C35 177.56(17) . . . . ?
C34 C35 C36 C31 0.4(3) . . . . ?
C5 C4 C41 C42 -133.25(19) . . . . ?
C3 C4 C41 C42 43.8(2) . . . . ?
C5 C4 C41 C46 46.4(3) . . . . ?
C3 C4 C41 C46 -136.59(17) . . . . ?
C46 C41 C42 C43 0.7(3) . . . . ?
C4 C41 C42 C43 -179.65(16) . . . . ?
C41 C42 C43 C44 0.4(3) . . . . ?
C42 C43 C44 C45 -1.4(3) . . . . ?
C43 C44 C45 C46 1.4(3) . . . . ?
C44 C45 C46 C41 -0.3(3) . . . . ?
C42 C41 C46 C45 -0.7(3) . . . . ?
C4 C41 C46 C45 179.62(16) . . . . ?
C4 C5 C51 C52 41.2(3) . . . . ?
B1 C5 C51 C52 -122.1(2) . . . . ?
C4 C5 C51 C56 -145.13(18) . . . . ?
B1 C5 C51 C56 51.6(2) . . . . ?
C56 C51 C52 C53 -0.5(3) . . . . ?
C5 C51 C52 C53 173.37(17) . . . . ?
C51 C52 C53 C54 0.0(3) . . . . ?
C52 C53 C54 C55 0.8(3) . . . . ?
C53 C54 C55 C56 -1.2(3) . . . . ?
C54 C55 C56 C51 0.7(3) . . . . ?
C52 C51 C56 C55 0.1(3) . . . . ?
C5 C51 C56 C55 -173.88(16) . . . . ?
